data_7718485
loop_
_publ_author_name
'Rayasingh, Amlan Ranjan'
'Manivannan, Vadivelu'

_publ_section_title
;
 Palladium(II) and platinum(II) complexes of disubstituted
 imidazo[1,5-<i>a</i>]pyridine and imidazolylpyridine: coordination
 chemistry, versatile catalysis, and biophysical study.
;
_journal_issue 19
_journal_name_full 'Dalton transactions (Cambridge, England : 2003)'
_journal_page_first 7741
_journal_page_last 7752
_journal_paper_doi 10.1039/d5dt00346f
_journal_volume 54
_journal_year 2025
_chemical_formula_moiety 'C18 H13 Cl N6 Pd'
_chemical_formula_sum 'C18 H13 Cl N6 Pd'
_chemical_formula_weight 455.19
_chemical_name_systematic 2b2Pd1
_space_group_crystal_system orthorhombic
_space_group_IT_number 61
_space_group_name_Hall '-P 2ac 2ab'
_space_group_name_H-M_alt 'P b c a'
_atom_sites_solution_hydrogens mixed
_atom_sites_solution_primary iterative
_audit_creation_date 2024-10-04
_audit_creation_method
;
Olex2 1.5
(compiled 2021.12.09 svn.r5202d8cf for OlexSys, GUI svn.r6439)
;
_audit_update_record
;
2024-10-11 deposited with the CCDC.	2025-04-01 downloaded from the CCDC.
;
_cell_angle_alpha 90
_cell_angle_beta 90
_cell_angle_gamma 90
_cell_formula_units_Z 8
_cell_length_a 6.9048(3)
_cell_length_b 20.5037(9)
_cell_length_c 26.9416(10)
_cell_measurement_reflns_used 3418
_cell_measurement_temperature 293(2)
_cell_measurement_theta_max 28.6470
_cell_measurement_theta_min 3.0080
_cell_volume 3814.2(3)
_computing_cell_refinement 'CrysAlisPro 1.171.40.23a (Rigaku OD, 2018)'
_computing_data_collection 'CrysAlisPro 1.171.40.23a (Rigaku OD, 2018)'
_computing_data_reduction 'CrysAlisPro 1.171.40.23a (Rigaku OD, 2018)'
_computing_molecular_graphics 'Olex2 1.5 (Dolomanov et al., 2009)'
_computing_publication_material 'Olex2 1.5 (Dolomanov et al., 2009)'
_computing_structure_refinement 'XL  (Sheldrick, 2008)'
_computing_structure_solution 'olex2.solve 1.5 (Bourhis et al., 2015)'
_diffrn_ambient_temperature 293(2)
_diffrn_detector 'CCD plate'
_diffrn_detector_area_resol_mean 16.2760
_diffrn_detector_type Eos
_diffrn_measured_fraction_theta_full 0.997
_diffrn_measured_fraction_theta_max 0.997
_diffrn_measurement_details
;
List of Runs (angles in degrees, time in seconds):

  # Type    Start    End  Width  t~exp~   \w     \q     \k     \f   Frames
#--------------------------------------------------------------------------
  1  \w     66.00  97.00   1.00   18.06    --   20.92 178.00-120.00   31
  2  \w    -46.00  75.00   1.00   18.06    --   20.92   0.00-120.00  121
;
_diffrn_measurement_device 'four-circle diffractometer'
_diffrn_measurement_device_type 'SuperNova, Single source at offset/far, Eos'
_diffrn_measurement_method '\w scans'
_diffrn_orient_matrix_type 'CrysAlisPro convention (1999,Acta A55,543-557)'
_diffrn_orient_matrix_UB_11 0.0953299000
_diffrn_orient_matrix_UB_12 0.0027997000
_diffrn_orient_matrix_UB_13 -0.0095623000
_diffrn_orient_matrix_UB_21 0.0342787000
_diffrn_orient_matrix_UB_22 -0.0209009000
_diffrn_orient_matrix_UB_23 0.0190132000
_diffrn_orient_matrix_UB_31 -0.0164955000
_diffrn_orient_matrix_UB_32 -0.0274419000
_diffrn_orient_matrix_UB_33 -0.0155166000
_diffrn_radiation_monochromator mirror
_diffrn_radiation_probe x-ray
_diffrn_radiation_type 'Mo K\a'
_diffrn_radiation_wavelength 0.71073
_diffrn_reflns_av_R_equivalents 0.0631
_diffrn_reflns_av_unetI/netI 0.0565
_diffrn_reflns_Laue_measured_fraction_full 0.997
_diffrn_reflns_Laue_measured_fraction_max 0.997
_diffrn_reflns_limit_h_max 8
_diffrn_reflns_limit_h_min -7
_diffrn_reflns_limit_k_max 23
_diffrn_reflns_limit_k_min -24
_diffrn_reflns_limit_l_max 16
_diffrn_reflns_limit_l_min -32
_diffrn_reflns_number 8826
_diffrn_reflns_point_group_measured_fraction_full 0.997
_diffrn_reflns_point_group_measured_fraction_max 0.997
_diffrn_reflns_theta_full 24.999
_diffrn_reflns_theta_max 24.999
_diffrn_reflns_theta_min 2.497
_diffrn_source 'micro-focus sealed X-ray tube'
_diffrn_source_type 'SuperNova (Mo) X-ray Source'
_exptl_absorpt_coefficient_mu 1.126
_exptl_absorpt_correction_T_max 1.00000
_exptl_absorpt_correction_T_min 0.19353
_exptl_absorpt_correction_type multi-scan
_exptl_absorpt_process_details
;
CrysAlisPro 1.171.40.23a (Rigaku Oxford Diffraction, 2018)
Empirical absorption correction using spherical harmonics,
 implemented in SCALE3 ABSPACK scaling algorithm.
;
_exptl_crystal_colour 'metallic brownish orange'
_exptl_crystal_colour_lustre metallic
_exptl_crystal_colour_modifier brownish
_exptl_crystal_colour_primary orange
_exptl_crystal_density_diffrn 1.585
_exptl_crystal_description block
_exptl_crystal_F_000 1808
_exptl_crystal_recrystallization_method 'slow diffusion'
_exptl_crystal_size_max 0.11
_exptl_crystal_size_mid 0.08
_exptl_crystal_size_min 0.05
_refine_diff_density_max 0.946
_refine_diff_density_min -0.752
_refine_diff_density_rms 0.096
_refine_ls_extinction_method none
_refine_ls_goodness_of_fit_ref 1.050
_refine_ls_hydrogen_treatment mixed
_refine_ls_matrix_type full
_refine_ls_number_parameters 243
_refine_ls_number_reflns 3348
_refine_ls_number_restraints 2
_refine_ls_restrained_S_all 1.051
_refine_ls_R_factor_all 0.0543
_refine_ls_R_factor_gt 0.0430
_refine_ls_shift/su_max 0.001
_refine_ls_shift/su_mean 0.000
_refine_ls_structure_factor_coef Fsqd
_refine_ls_weighting_details 'w=1/[\s^2^(Fo^2^)+(0.0571P)^2^+2.2539P] where P=(Fo^2^+2Fc^2^)/3'
_refine_ls_weighting_scheme calc
_refine_ls_wR_factor_gt 0.1134
_refine_ls_wR_factor_ref 0.1211
_reflns_Friedel_coverage 0.000
_reflns_number_gt 2718
_reflns_number_total 3348
_reflns_threshold_expression 'I > 2\s(I)'
_cod_data_source_file d5dt00346f2.cif
_cod_data_source_block 1
_cod_depositor_comments 'Adding full bibliography for 7718485--7718490.cif.'
_cod_database_code 7718485
_shelx_shelxl_version_number 2019/1
_chemical_oxdiff_formula CHNOSPdCl
_chemical_oxdiff_usercomment Mo
_shelx_space_group_comment
;
The symmetry employed for this shelxl refinement is uniquely defined
by the following loop, which should always be used as a source of
symmetry information in preference to the above space-group names.
They are only intended as comments.
;
_shelx_estimated_absorpt_t_max 0.946
_shelx_estimated_absorpt_t_min 0.886
_diffrn_oxdiff_ac4_digest_frames
;
0147207f93284eee894b00867583e70aa00002793bb
;
_olex2_refinement_description
;
1. Fixed Uiso
 At 1.2 times of:
  All C(H) groups
2. Restrained distances
 C4-H4A
 0.84 with sigma of 0.02
 N4-H4
 1.02 with sigma of 0.02
3.a Aromatic/amide H refined with riding coordinates:
 C1(H1), C2(H2), C3(H3), C9(H9), C10(H10), C11(H11), C12(H12), C15(H15),
 C16(H16), C17(H17), C18(H18)
;
_smtbx_masks_void_probe_radius 1.2
_smtbx_masks_void_truncation_radius 1.2
_olex2_submission_original_sample_id cat1
_olex2_submission_special_instructions 'No special instructions were received'
_oxdiff_exptl_absorpt_empirical_details
;
Empirical correction (ABSPACK) includes:
- Absorption correction using spherical harmonics
- Frame scaling
;
_oxdiff_exptl_absorpt_empirical_full_max 7.949
_oxdiff_exptl_absorpt_empirical_full_min 0.306

loop_
_space_group_symop_operation_xyz
'x, y, z'
'-x+1/2, -y, z+1/2'
'-x, y+1/2, -z+1/2'
'x+1/2, -y+1/2, -z'
'-x, -y, -z'
'x-1/2, y, -z-1/2'
'x, -y-1/2, z-1/2'
'-x-1/2, y-1/2, z'

loop_
_atom_site_label
_atom_site_type_symbol
_atom_site_fract_x
_atom_site_fract_y
_atom_site_fract_z
_atom_site_U_iso_or_equiv
_atom_site_adp_type
_atom_site_occupancy
_atom_site_site_symmetry_order
_atom_site_calc_flag
_atom_site_refinement_flags_posn
_atom_site_refinement_flags_adp
_atom_site_refinement_flags_occupancy
_atom_site_disorder_assembly
_atom_site_disorder_group
Pd1 Pd 0.43235(5) 0.52207(2) 0.81860(2) 0.03450(16) Uani 1 1 d . . . . .
Cl1 Cl 0.4755(2) 0.60392(7) 0.87728(5) 0.0590(4) Uani 1 1 d . . . . .
N1 N 0.4584(5) 0.57686(17) 0.75461(13) 0.0349(8) Uani 1 1 d . . . . .
N2 N 0.3963(5) 0.45554(18) 0.76924(12) 0.0343(8) Uani 1 1 d . . . . .
N3 N 0.3495(6) 0.35691(19) 0.81756(11) 0.0379(9) Uani 1 1 d . . . . .
N4 N 0.4003(6) 0.4526(2) 0.86835(13) 0.0421(9) Uani 1 1 d D . . . .
H4 H 0.389(7) 0.456(2) 0.9039(7) 0.049(14) Uiso 1 1 d D . . . .
N5 N 0.3891(7) 0.3759(2) 0.94927(14) 0.0596(12) Uani 1 1 d . . . . .
N6 N 0.3817(6) 0.41884(18) 0.69221(12) 0.0346(8) Uani 1 1 d . . . . .
C1 C 0.3714(10) 0.3415(3) 0.99064(19) 0.0738(18) Uani 1 1 d . . . . .
H1 H 0.394691 0.361847 1.020908 0.089 Uiso 1 1 calc R U . . .
C2 C 0.3199(10) 0.2767(3) 0.9904(2) 0.0743(18) Uani 1 1 d . . . . .
H2 H 0.309628 0.253730 1.020065 0.089 Uiso 1 1 calc R U . . .
C3 C 0.2833(9) 0.2458(3) 0.9456(2) 0.0657(16) Uani 1 1 d . . . . .
H3 H 0.248350 0.202010 0.944565 0.079 Uiso 1 1 calc R U . . .
C4 C 0.3002(9) 0.2818(3) 0.90289(18) 0.0535(13) Uani 1 1 d D . . . .
H4A H 0.275(7) 0.267(2) 0.8738(10) 0.050(15) Uiso 1 1 d D . . . .
C5 C 0.3534(7) 0.3473(2) 0.90585(15) 0.0432(11) Uani 1 1 d . . . . .
C6 C 0.3707(7) 0.3888(2) 0.86041(15) 0.0386(10) Uani 1 1 d . . . . .
C7 C 0.3652(6) 0.3903(2) 0.77411(15) 0.0337(9) Uani 1 1 d . . . . .
C8 C 0.3553(7) 0.3652(2) 0.72507(15) 0.0352(10) Uani 1 1 d . . . . .
C9 C 0.3288(7) 0.3024(2) 0.70484(17) 0.0444(12) Uani 1 1 d . . . . .
H9 H 0.310051 0.266749 0.725629 0.053 Uiso 1 1 calc R U . . .
C10 C 0.3309(8) 0.2943(2) 0.65499(17) 0.0507(13) Uani 1 1 d . . . . .
H10 H 0.315343 0.252951 0.641442 0.061 Uiso 1 1 calc R U . . .
C11 C 0.3569(7) 0.3491(2) 0.62332(17) 0.0469(12) Uani 1 1 d . . . . .
H11 H 0.357094 0.342771 0.589142 0.056 Uiso 1 1 calc R U . . .
C12 C 0.3812(7) 0.4094(2) 0.64111(15) 0.0405(11) Uani 1 1 d . . . . .
H12 H 0.397486 0.444495 0.619645 0.049 Uiso 1 1 calc R U . . .
C13 C 0.4053(6) 0.4736(2) 0.72076(16) 0.0348(10) Uani 1 1 d . . . . .
C14 C 0.4385(6) 0.5417(2) 0.71104(15) 0.0314(10) Uani 1 1 d . . . . .
C15 C 0.4498(7) 0.5720(2) 0.66418(18) 0.0427(11) Uani 1 1 d . . . . .
H15 H 0.432893 0.548054 0.635192 0.051 Uiso 1 1 calc R U . . .
C16 C 0.4862(8) 0.6378(3) 0.66234(18) 0.0515(13) Uani 1 1 d . . . . .
H16 H 0.496160 0.658542 0.631744 0.062 Uiso 1 1 calc R U . . .
C17 C 0.5088(8) 0.6741(2) 0.70621(17) 0.0476(12) Uani 1 1 d . . . . .
H17 H 0.533959 0.718644 0.704979 0.057 Uiso 1 1 calc R U . . .
C18 C 0.4926(7) 0.6421(2) 0.75135(18) 0.0405(11) Uani 1 1 d . . . . .
H18 H 0.505647 0.666125 0.780462 0.049 Uiso 1 1 calc R U . . .

loop_
_atom_site_aniso_label
_atom_site_aniso_U_11
_atom_site_aniso_U_22
_atom_site_aniso_U_33
_atom_site_aniso_U_23
_atom_site_aniso_U_13
_atom_site_aniso_U_12
Pd1 0.0394(3) 0.0328(3) 0.0313(2) -0.00501(13) 0.00094(13) 0.00227(15)
Cl1 0.0779(9) 0.0536(8) 0.0455(7) -0.0198(6) 0.0014(6) -0.0053(7)
N1 0.032(2) 0.034(2) 0.0392(19) -0.0017(17) -0.0003(15) 0.0024(16)
N2 0.040(2) 0.032(2) 0.0317(18) -0.0025(16) -0.0007(16) 0.0049(17)
N3 0.043(2) 0.036(2) 0.034(2) 0.0050(15) 0.0006(15) 0.0067(19)
N4 0.054(2) 0.044(2) 0.0283(19) -0.0031(18) 0.0022(17) 0.004(2)
N5 0.087(3) 0.053(3) 0.038(2) 0.001(2) -0.009(2) -0.002(2)
N6 0.041(2) 0.032(2) 0.0305(17) 0.0004(16) -0.0004(16) 0.0031(17)
C1 0.109(5) 0.075(4) 0.037(3) 0.003(3) -0.014(3) -0.004(4)
C2 0.099(5) 0.078(4) 0.045(3) 0.022(3) 0.000(3) 0.005(4)
C3 0.084(5) 0.053(3) 0.060(3) 0.016(3) 0.002(3) 0.001(3)
C4 0.072(4) 0.050(3) 0.039(3) 0.007(2) 0.001(3) 0.009(3)
C5 0.050(3) 0.048(3) 0.031(2) 0.007(2) -0.003(2) 0.004(2)
C6 0.040(3) 0.038(3) 0.037(2) 0.000(2) 0.000(2) 0.005(2)
C7 0.030(2) 0.031(2) 0.040(2) 0.000(2) -0.0005(19) 0.002(2)
C8 0.038(2) 0.033(2) 0.034(2) 0.000(2) -0.0002(19) 0.001(2)
C9 0.053(3) 0.027(2) 0.053(3) -0.005(2) -0.005(2) 0.000(2)
C10 0.068(4) 0.034(3) 0.051(3) -0.012(2) -0.009(3) 0.001(3)
C11 0.060(3) 0.044(3) 0.037(2) -0.009(2) -0.002(2) 0.001(3)
C12 0.051(3) 0.040(3) 0.030(2) -0.005(2) -0.001(2) 0.003(2)
C13 0.039(2) 0.033(3) 0.033(2) -0.0048(19) -0.0027(18) 0.0022(19)
C14 0.029(2) 0.031(2) 0.035(2) -0.002(2) 0.0016(17) 0.0013(18)
C15 0.053(3) 0.035(3) 0.040(2) -0.001(2) -0.002(2) -0.001(2)
C16 0.067(3) 0.045(3) 0.043(3) 0.010(2) 0.000(3) -0.001(3)
C17 0.054(3) 0.031(3) 0.058(3) 0.005(2) 0.002(2) 0.000(2)
C18 0.047(3) 0.031(2) 0.044(2) -0.006(2) 0.000(2) 0.000(2)

loop_
_atom_type_symbol
_atom_type_description
_atom_type_scat_dispersion_real
_atom_type_scat_dispersion_imag
_atom_type_scat_source
C C 0.0033 0.0016 'International Tables Vol C Tables 4.2.6.8 and 6.1.1.4'
H H 0.0000 0.0000 'International Tables Vol C Tables 4.2.6.8 and 6.1.1.4'
Cl Cl 0.1484 0.1585 'International Tables Vol C Tables 4.2.6.8 and 6.1.1.4'
N N 0.0061 0.0033 'International Tables Vol C Tables 4.2.6.8 and 6.1.1.4'
Pd Pd -0.9988 1.0072 'International Tables Vol C Tables 4.2.6.8 and 6.1.1.4'

loop_
_geom_angle_atom_site_label_1
_geom_angle_atom_site_label_2
_geom_angle_atom_site_label_3
_geom_angle
_geom_angle_site_symmetry_1
_geom_angle_site_symmetry_3
_geom_angle_publ_flag
N1 Pd1 Cl1 99.43(11) . . ?
N2 Pd1 Cl1 179.02(11) . . ?
N2 Pd1 N1 79.61(15) . . ?
N2 Pd1 N4 86.72(17) . . ?
N4 Pd1 Cl1 94.25(12) . . ?
N4 Pd1 N1 166.32(15) . . ?
C14 N1 Pd1 114.6(3) . . ?
C18 N1 Pd1 127.1(3) . . ?
C18 N1 C14 118.3(4) . . ?
C7 N2 Pd1 130.7(3) . . ?
C13 N2 Pd1 117.7(3) . . ?
C13 N2 C7 111.6(3) . . ?
C6 N3 C7 119.3(4) . . ?
Pd1 N4 H4 130(3) . . ?
C6 N4 Pd1 127.9(3) . . ?
C6 N4 H4 102(3) . . ?
C5 N5 C1 119.2(5) . . ?
C12 N6 C8 120.5(4) . . ?
C13 N6 C8 107.4(3) . . ?
C13 N6 C12 132.0(4) . . ?
N5 C1 H1 118.9 . . ?
N5 C1 C2 122.3(5) . . ?
C2 C1 H1 118.9 . . ?
C1 C2 H2 120.2 . . ?
C1 C2 C3 119.5(5) . . ?
C3 C2 H2 120.2 . . ?
C2 C3 H3 121.0 . . ?
C4 C3 C2 118.0(5) . . ?
C4 C3 H3 121.0 . . ?
C3 C4 H4A 124(3) . . ?
C3 C4 C5 119.5(5) . . ?
C5 C4 H4A 117(3) . . ?
N5 C5 C4 121.5(4) . . ?
N5 C5 C6 117.0(4) . . ?
C4 C5 C6 121.5(4) . . ?
N3 C6 N4 129.3(4) . . ?
N3 C6 C5 114.9(4) . . ?
N4 C6 C5 115.9(4) . . ?
N2 C7 C8 105.9(3) . . ?
N3 C7 N2 126.1(4) . . ?
N3 C7 C8 128.0(4) . . ?
C7 C8 N6 107.0(4) . . ?
C9 C8 N6 118.8(4) . . ?
C9 C8 C7 134.2(4) . . ?
C8 C9 H9 120.2 . . ?
C10 C9 C8 119.6(4) . . ?
C10 C9 H9 120.2 . . ?
C9 C10 H10 120.0 . . ?
C9 C10 C11 120.0(4) . . ?
C11 C10 H10 120.0 . . ?
C10 C11 H11 119.0 . . ?
C12 C11 C10 122.1(4) . . ?
C12 C11 H11 119.0 . . ?
N6 C12 H12 120.5 . . ?
C11 C12 N6 119.0(4) . . ?
C11 C12 H12 120.5 . . ?
N2 C13 N6 108.0(4) . . ?
N2 C13 C14 116.6(4) . . ?
N6 C13 C14 135.4(4) . . ?
N1 C14 C13 111.5(4) . . ?
N1 C14 C15 121.6(4) . . ?
C15 C14 C13 126.9(4) . . ?
C14 C15 H15 120.8 . . ?
C16 C15 C14 118.4(5) . . ?
C16 C15 H15 120.8 . . ?
C15 C16 H16 119.7 . . ?
C15 C16 C17 120.7(5) . . ?
C17 C16 H16 119.7 . . ?
C16 C17 H17 120.7 . . ?
C18 C17 C16 118.6(4) . . ?
C18 C17 H17 120.7 . . ?
N1 C18 C17 122.4(4) . . ?
N1 C18 H18 118.8 . . ?
C17 C18 H18 118.8 . . ?

loop_
_geom_bond_atom_site_label_1
_geom_bond_atom_site_label_2
_geom_bond_distance
_geom_bond_site_symmetry_2
_geom_bond_publ_flag
Pd1 Cl1 2.3246(13) . ?
Pd1 N1 2.066(4) . ?
Pd1 N2 1.921(3) . ?
Pd1 N4 1.969(4) . ?
N1 C14 1.385(5) . ?
N1 C18 1.362(5) . ?
N2 C7 1.362(5) . ?
N2 C13 1.359(5) . ?
N3 C6 1.335(5) . ?
N3 C7 1.360(5) . ?
N4 H4 0.962(19) . ?
N4 C6 1.340(6) . ?
N5 C1 1.325(6) . ?
N5 C5 1.331(6) . ?
N6 C8 1.424(5) . ?
N6 C12 1.390(5) . ?
N6 C13 1.372(5) . ?
C1 H1 0.9300 . ?
C1 C2 1.376(8) . ?
C2 H2 0.9300 . ?
C2 C3 1.385(8) . ?
C3 H3 0.9300 . ?
C3 C4 1.372(7) . ?
C4 H4A 0.858(19) . ?
C4 C5 1.396(7) . ?
C5 C6 1.496(6) . ?
C7 C8 1.419(6) . ?
C8 C9 1.409(6) . ?
C9 H9 0.9300 . ?
C9 C10 1.353(7) . ?
C10 H10 0.9300 . ?
C10 C11 1.422(7) . ?
C11 H11 0.9300 . ?
C11 C12 1.337(6) . ?
C12 H12 0.9300 . ?
C13 C14 1.437(6) . ?
C14 C15 1.410(6) . ?
C15 H15 0.9300 . ?
C15 C16 1.373(7) . ?
C16 H16 0.9300 . ?
C16 C17 1.406(7) . ?
C17 H17 0.9300 . ?
C17 C18 1.386(6) . ?
C18 H18 0.9300 . ?

loop_
_geom_torsion_atom_site_label_1
_geom_torsion_atom_site_label_2
_geom_torsion_atom_site_label_3
_geom_torsion_atom_site_label_4
_geom_torsion
_geom_torsion_site_symmetry_1
_geom_torsion_site_symmetry_2
_geom_torsion_site_symmetry_3
_geom_torsion_site_symmetry_4
_geom_torsion_publ_flag
Pd1 N1 C14 C13 -0.5(4) . . . . ?
Pd1 N1 C14 C15 179.1(3) . . . . ?
Pd1 N1 C18 C17 179.6(4) . . . . ?
Pd1 N2 C7 N3 1.1(7) . . . . ?
Pd1 N2 C7 C8 -178.3(3) . . . . ?
Pd1 N2 C13 N6 178.2(3) . . . . ?
Pd1 N2 C13 C14 -0.8(5) . . . . ?
Pd1 N4 C6 N3 -2.3(8) . . . . ?
Pd1 N4 C6 C5 179.5(3) . . . . ?
N1 C14 C15 C16 1.7(7) . . . . ?
N2 C7 C8 N6 -0.1(5) . . . . ?
N2 C7 C8 C9 179.0(5) . . . . ?
N2 C13 C14 N1 0.8(5) . . . . ?
N2 C13 C14 C15 -178.7(4) . . . . ?
N3 C7 C8 N6 -179.5(4) . . . . ?
N3 C7 C8 C9 -0.3(9) . . . . ?
N5 C1 C2 C3 -0.5(11) . . . . ?
N5 C5 C6 N3 174.7(4) . . . . ?
N5 C5 C6 N4 -6.9(7) . . . . ?
N6 C8 C9 C10 0.6(7) . . . . ?
N6 C13 C14 N1 -177.9(5) . . . . ?
N6 C13 C14 C15 2.5(8) . . . . ?
C1 N5 C5 C4 -0.8(8) . . . . ?
C1 N5 C5 C6 178.5(5) . . . . ?
C1 C2 C3 C4 -0.1(10) . . . . ?
C2 C3 C4 C5 0.2(9) . . . . ?
C3 C4 C5 N5 0.2(8) . . . . ?
C3 C4 C5 C6 -179.0(5) . . . . ?
C4 C5 C6 N3 -6.0(7) . . . . ?
C4 C5 C6 N4 172.4(5) . . . . ?
C5 N5 C1 C2 0.9(10) . . . . ?
C6 N3 C7 N2 -2.0(7) . . . . ?
C6 N3 C7 C8 177.3(4) . . . . ?
C7 N2 C13 N6 -0.7(5) . . . . ?
C7 N2 C13 C14 -179.7(4) . . . . ?
C7 N3 C6 N4 2.7(8) . . . . ?
C7 N3 C6 C5 -179.2(4) . . . . ?
C7 C8 C9 C10 -178.4(5) . . . . ?
C8 N6 C12 C11 -0.5(7) . . . . ?
C8 N6 C13 N2 0.6(5) . . . . ?
C8 N6 C13 C14 179.4(5) . . . . ?
C8 C9 C10 C11 -0.9(7) . . . . ?
C9 C10 C11 C12 0.5(8) . . . . ?
C10 C11 C12 N6 0.2(8) . . . . ?
C12 N6 C8 C7 179.3(4) . . . . ?
C12 N6 C8 C9 0.0(6) . . . . ?
C12 N6 C13 N2 -179.0(4) . . . . ?
C12 N6 C13 C14 -0.2(9) . . . . ?
C13 N2 C7 N3 179.9(4) . . . . ?
C13 N2 C7 C8 0.5(5) . . . . ?
C13 N6 C8 C7 -0.3(5) . . . . ?
C13 N6 C8 C9 -179.6(4) . . . . ?
C13 N6 C12 C11 179.1(5) . . . . ?
C13 C14 C15 C16 -178.8(5) . . . . ?
C14 N1 C18 C17 -0.2(7) . . . . ?
C14 C15 C16 C17 -1.0(8) . . . . ?
C15 C16 C17 C18 -0.2(8) . . . . ?
C16 C17 C18 N1 0.9(8) . . . . ?
C18 N1 C14 C13 179.3(4) . . . . ?
C18 N1 C14 C15 -1.1(6) . . . . ?

loop_
_smtbx_masks_void_nr
_smtbx_masks_void_average_x
_smtbx_masks_void_average_y
_smtbx_masks_void_average_z
_smtbx_masks_void_volume
_smtbx_masks_void_count_electrons
_smtbx_masks_void_content
1 0.189 0.000 0.000 163.7 65.3 '1.5 benzene'
2 -0.240 0.000 0.500 163.7 65.3 '1.5 benzene'
3 0.132 0.500 0.000 163.7 65.3 '1.5 benzene'
4 -0.814 0.500 0.500 163.7 65.3 '1.5 benzene'
